data_2006977
loop_
_publ_author_name
'Yi, Tao'
'Gao, Song'
'Chen, Xiong-Wei'
'Yan, Chun-Hua'
'Li, Biao-Guo'

_publ_section_title
;
 A Cyano-Bridged Ionic Pair Complex:
 [FeNd~2~(CN)~6~(C~10~H~8~N~2~)~4~(H~2~ O)~8~][Fe(CN)~6~].8H~2~O
;
_journal_issue 1
_journal_name_full 'Acta Crystallographica Section C'
_journal_page_first 41
_journal_page_last 43
_journal_paper_doi 10.1107/S0108270197012675
_journal_volume 54
_journal_year 1998
_chemical_formula_iupac '[FeNd2 (CN)6 (C10 H8 N2)4 (H2 O)8] [Fe(CN)6], 8H2 O'
_chemical_formula_moiety 'C46 H64 Fe N14 Nd2 O16 3+, C6 Fe N6 3-'
_chemical_formula_sum 'C52 H64 Fe2 N20 Nd2 O16'
_chemical_formula_weight 1625.42
_space_group_IT_number 2
_symmetry_cell_setting triclinic
_symmetry_space_group_name_Hall '-P 1'
_symmetry_space_group_name_H-M 'P -1'
_atom_type_scat_source 'International Tables for Crystallography (Vol. C)'
_audit_creation_method SHELXL-97
_cell_angle_alpha 87.23(2)
_cell_angle_beta 87.63(2)
_cell_angle_gamma 66.21(2)
_cell_formula_units_Z 1
_cell_length_a 10.174(3)
_cell_length_b 11.482(3)
_cell_length_c 15.583(3)
_cell_measurement_reflns_used 30
_cell_measurement_temperature 293(2)
_cell_measurement_theta_max 14.7
_cell_measurement_theta_min 4.47
_cell_volume 1663.3(8)
_computing_cell_refinement XSCANS
_computing_data_collection 'XSCANS (Siemens, 1994a)'
_computing_data_reduction 'SHELXTL (Siemens, 1994b)'
_computing_molecular_graphics 'XPMA and ZORTEP (Zsolnai, 1997)'
_computing_publication_material 'SHELXTL, SHELXL97'
_computing_structure_refinement 'SHELXTL, SHELXL97 (Sheldrick, 1997)'
_computing_structure_solution SHELXTL
_diffrn_measured_fraction_theta_full 0.998
_diffrn_measured_fraction_theta_max 0.998
_diffrn_measurement_device 'Siemens P4 diffractometer'
_diffrn_measurement_method 2\q
_diffrn_radiation_type 'Mo K\a'
_diffrn_radiation_wavelength 0.71073
_diffrn_reflns_av_R_equivalents 0.0166
_diffrn_reflns_av_sigmaI/netI 0.0326
_diffrn_reflns_limit_h_max 11
_diffrn_reflns_limit_h_min -1
_diffrn_reflns_limit_k_max 13
_diffrn_reflns_limit_k_min -12
_diffrn_reflns_limit_l_max 18
_diffrn_reflns_limit_l_min -18
_diffrn_reflns_number 7151
_diffrn_reflns_theta_full 25.00
_diffrn_reflns_theta_max 25.0
_diffrn_standards_decay_% 3.59
_diffrn_standards_interval_count 97
_diffrn_standards_number 3
_exptl_absorpt_coefficient_mu 2.040
_exptl_absorpt_correction_T_max 0.542
_exptl_absorpt_correction_T_min 0.424
_exptl_absorpt_correction_type psi-scan
_exptl_absorpt_process_details '(Siemens, 1994a)'
_exptl_crystal_colour orange
_exptl_crystal_density_diffrn 1.623
_exptl_crystal_density_method 'not measured'
_exptl_crystal_description prism
_exptl_crystal_F_000 816
_exptl_crystal_size_max 0.6
_exptl_crystal_size_mid 0.5
_exptl_crystal_size_min 0.3
_refine_diff_density_max 0.610
_refine_diff_density_min -0.617
_refine_ls_extinction_method none
_refine_ls_goodness_of_fit_ref 1.052
_refine_ls_hydrogen_treatment see_text
_refine_ls_matrix_type full
_refine_ls_number_parameters 468
_refine_ls_number_reflns 5850
_refine_ls_number_restraints 24
_refine_ls_restrained_S_all 1.053
_refine_ls_R_factor_all 0.0331
_refine_ls_R_factor_gt 0.0276
_refine_ls_shift/su_max 0.026
_refine_ls_shift/su_mean 0.001
_refine_ls_structure_factor_coef Fsqd
_refine_ls_weighting_details 'w = 1/[\s^2^(Fo^2^)+(0.0407P)^2^+0.1104P] where P=(Fo^2^+2Fc^2^)/3'
_refine_ls_weighting_scheme calc
_refine_ls_wR_factor_ref 0.0700
_reflns_number_gt 5169
_reflns_number_total 5850
_reflns_threshold_expression I>2\s(I)
_cod_data_source_file ta1180.cif
_cod_data_source_block NdFeCN
_cod_depositor_comments
;
The following automatic conversions were performed:

'_refine_ls_weighting_scheme' value 'calc w =
1/[\s^2^(Fo^2^)+(0.0407P)^2^+0.1104P] where P=(Fo^2^+2Fc^2^)/3' was
changed to 'calc'. New tag '_refine_ls_weighting_details' was
created. The value of the new tag was set to 'w =
1/[\s^2^(Fo^2^)+(0.0407P)^2^+0.1104P] where P=(Fo^2^+2Fc^2^)/3'.

Automatic conversion script
Id: cif_fix_values 3143 2015-03-26 13:38:13Z robertas 
;
_cod_original_cell_volume 1663.4(8)
_cod_database_code 2006977

loop_
_symmetry_equiv_pos_as_xyz
'+x, +y, +z'
'-x, -y, -z'

loop_
_atom_site_label
_atom_site_fract_x
_atom_site_fract_y
_atom_site_fract_z
_atom_site_U_iso_or_equiv
_atom_site_adp_type
_atom_site_calc_flag
_atom_site_refinement_flags
_atom_site_disorder_assembly
_atom_site_disorder_group
_atom_site_type_symbol
Nd1 .38043(2) .72547(2) .256950(10) .02598(7) Uani d . . . Nd
Fe1 .0000 1.0000 .0000 .02737(15) Uani d S . . Fe
Fe2 .0000 .5000 .5000 .02903(16) Uani d S . . Fe
O1W .4178(3) .9209(2) .23060(18) .0398(6) Uani d D . . O
O2W .6435(3) .6470(3) .27943(17) .0406(6) Uani d D . . O
O3W .1748(3) .6613(3) .27219(19) .0458(7) Uani d D . . O
O4W .4456(3) .5571(3) .37796(17) .0436(6) Uani d D . . O
O5W .2265(3) .1558(3) .2114(2) .0531(8) Uani d D . . O
O6W .8905(3) .4552(3) .2118(2) .0624(9) Uani d D . . O
O7W -.3112(3) .8733(4) .2720(2) .0612(9) Uani d D . . O
O8W .0188(4) .6309(4) .1455(3) .0766(10) Uani d D . . O
N1 .1487(3) .9141(3) .32495(19) .0343(7) Uani d . . . N
N2 .4022(3) .8213(3) .40797(19) .0399(7) Uani d . . . N
N3 .5395(3) .6823(3) .10836(19) .0392(7) Uani d . . . N
N4 .4709(4) .4994(3) .1888(2) .0423(8) Uani d . . . N
N5 .2270(3) .8275(3) .12648(19) .0390(7) Uani d . . . N
N6 -.2092(4) .9338(4) .1201(2) .0529(9) Uani d . . . N
N7 -.0302(4) 1.2325(3) .1041(2) .0508(9) Uani d . . . N
N8 .1335(4) .3511(3) .3367(2) .0517(9) Uani d . . . N
N9 -.0978(4) .7463(3) .3880(2) .0537(9) Uani d . . . N
N10 .2739(4) .5467(3) .5300(2) .0527(9) Uani d . . . N
C1 .0264(4) .9628(4) .2814(2) .0419(9) Uani d . . . C
H1 .0163 .9172 .2362 .061(3) Uiso calc R . . H
C2 -.0853(4) 1.0769(4) .2999(3) .0473(10) Uani d . . . C
H2 -.1678 1.1080 .2674 .061(3) Uiso calc R . . H
C3 -.0722(5) 1.1435(4) .3670(3) .0524(11) Uani d . . . C
H3 -.1454 1.2212 .3806 .061(3) Uiso calc R . . H
C4 .0501(4) 1.0942(4) .4140(3) .0467(10) Uani d . . . C
H4 .0601 1.1378 .4603 .061(3) Uiso calc R . . H
C5 .1586(4) .9797(3) .3923(2) .0334(8) Uani d . . . C
C6 .2930(4) .9214(3) .4423(2) .0358(8) Uani d . . . C
C7 .3039(5) .9643(4) .5218(3) .0514(11) Uani d . . . C
H7 .2269 1.0325 .5448 .061(3) Uiso calc R . . H
C8 .4272(5) .9073(5) .5667(3) .0637(13) Uani d . . . C
H8 .4354 .9368 .6199 .061(3) Uiso calc R . . H
C9 .5387(5) .8062(5) .5325(3) .0604(13) Uani d . . . C
H9 .6234 .7646 .5621 .061(3) Uiso calc R . . H
C10 .5222(5) .7678(4) .4533(3) .0525(11) Uani d . . . C
H10 .5992 .7004 .4295 .061(3) Uiso calc R . . H
C11 .5746(5) .7721(5) .0704(3) .0543(11) Uani d . . . C
H11 .5254 .8553 .0877 .061(3) Uiso calc R . . H
C12 .6789(6) .7499(6) .0071(3) .0657(14) Uani d . . . C
H12 .7002 .8161 -.0169 .061(3) Uiso calc R . . H
C13 .7498(5) .6296(6) -.0193(3) .0692(15) Uani d . . . C
H13 .8217 .6114 -.0617 .061(3) Uiso calc R . . H
C14 .7146(5) .5356(5) .0168(3) .0598(13) Uani d . . . C
H14 .7620 .4525 -.0012 .061(3) Uiso calc R . . H
C15 .6081(4) .5633(4) .0804(2) .0401(9) Uani d . . . C
C16 .5638(4) .4646(4) .1212(2) .0414(9) Uani d . . . C
C17 .6131(5) .3422(4) .0913(3) .0586(13) Uani d . . . C
H17 .6755 .3202 .0438 .061(3) Uiso calc R . . H
C18 .5717(5) .2545(4) .1305(4) .0688(15) Uani d . . . C
H18 .6066 .1720 .1109 .061(3) Uiso calc R . . H
C19 .4780(6) .2886(4) .1991(4) .0676(14) Uani d . . . C
H19 .4476 .2303 .2272 .061(3) Uiso calc R . . H
C20 .4303(5) .4106(4) .2253(3) .0562(12) Uani d . . . C
H20 .3652 .4339 .2715 .061(3) Uiso calc R . . H
C21 .1482(4) .8907(3) .0759(2) .0307(8) Uani d . . . C
C22 -.1343(4) .9621(3) .0745(2) .0353(8) Uani d . . . C
C23 -.0205(4) 1.1467(4) .0666(2) .0353(8) Uani d . . . C
C24 .0868(4) .4054(3) .3972(2) .0366(8) Uani d . . . C
C25 -.0663(4) .6557(4) .4297(2) .0354(8) Uani d . . . C
C26 .1730(4) .5276(3) .5198(2) .0369(8) Uani d . . . C
H1A .355(4) 1.005(3) .214(4) .111(6) Uiso d D . . H
H1B .499(4) .922(5) .253(4) .111(6) Uiso d D . . H
H2A .702(5) .565(2) .257(3) .111(6) Uiso d D . . H
H2B .677(6) .704(4) .249(3) .111(6) Uiso d D . . H
H3A .089(3) .708(5) .299(3) .111(6) Uiso d D . . H
H3B .144(5) .643(5) .217(2) .111(6) Uiso d D . . H
H4A .370(4) .553(5) .411(3) .111(6) Uiso d D . . H
H4B .532(3) .490(4) .393(4) .111(6) Uiso d D . . H
H5A .197(6) .229(3) .241(3) .111(6) Uiso d D . . H
H5B .169(5) .169(5) .162(2) .111(6) Uiso d D . . H
H6A .990(3) .443(5) .200(4) .111(6) Uiso d D . . H
H6B .889(6) .393(4) .169(3) .111(6) Uiso d D . . H
H7A -.287(5) .903(5) .2157(19) .111(6) Uiso d D . . H
H7B -.225(4) .840(5) .301(3) .111(6) Uiso d D . . H
H8A -.043(5) .701(4) .112(3) .111(6) Uiso d D . . H
H8B -.028(5) .577(4) .159(4) .111(6) Uiso d D . . H

loop_
_atom_site_aniso_label
_atom_site_aniso_U_11
_atom_site_aniso_U_22
_atom_site_aniso_U_33
_atom_site_aniso_U_12
_atom_site_aniso_U_13
_atom_site_aniso_U_23
Nd1 .02480(10) .02576(10) .02533(10) -.00787(7) -.00082(7) -.00205(7)
Fe1 .0275(4) .0291(4) .0252(3) -.0108(3) -.0038(3) .0009(3)
Fe2 .0270(4) .0297(4) .0283(4) -.0094(3) .0009(3) -.0013(3)
O1W .0343(14) .0340(14) .0508(16) -.0133(12) -.0021(12) -.0016(12)
O2W .0300(14) .0469(16) .0404(15) -.0103(12) .0005(11) -.0066(12)
O3W .0367(15) .0474(17) .0565(18) -.0204(13) .0063(13) -.0058(14)
O4W .0413(15) .0501(17) .0404(15) -.0202(13) -.0041(13) .0082(13)
O5W .0470(17) .0373(16) .067(2) -.0071(14) -.0088(15) -.0125(14)
O6W .0512(19) .0502(18) .073(2) -.0040(16) -.0124(17) -.0221(16)
O7W .0459(18) .101(3) .0454(18) -.0393(19) -.0033(14) .0096(17)
O8W .074(2) .074(3) .090(3) -.035(2) -.019(2) -.004(2)
N1 .0301(16) .0368(17) .0342(16) -.0113(14) .0031(13) -.0064(13)
N2 .0392(18) .0386(18) .0327(16) -.0055(15) -.0024(14) -.0070(14)
N3 .0405(18) .050(2) .0299(16) -.0209(16) .0030(14) -.0076(14)
N4 .047(2) .0377(18) .0443(19) -.0185(16) .0029(16) -.0100(15)
N5 .0298(16) .0461(18) .0348(17) -.0090(15) -.0013(14) .0007(14)
N6 .053(2) .057(2) .052(2) -.0283(19) .0081(18) .0025(17)
N7 .053(2) .044(2) .054(2) -.0166(17) -.0091(18) -.0117(17)
N8 .057(2) .054(2) .041(2) -.0181(18) .0046(17) -.0145(17)
N9 .063(2) .0377(19) .049(2) -.0093(18) .0016(18) .0077(17)
N10 .039(2) .054(2) .065(2) -.0195(18) -.0011(18) .0019(18)
C1 .035(2) .050(2) .037(2) -.0130(18) .0013(17) -.0063(18)
C2 .033(2) .048(2) .051(2) -.0067(19) -.0003(18) .001(2)
C3 .041(2) .038(2) .064(3) -.0013(19) .002(2) -.008(2)
C4 .047(2) .037(2) .050(2) -.0104(19) .001(2) -.0113(18)
C5 .0345(19) .0319(19) .0328(19) -.0121(16) .0034(15) -.0064(15)
C6 .038(2) .035(2) .0331(19) -.0142(17) .0039(16) -.0052(15)
C7 .051(3) .051(2) .042(2) -.007(2) .000(2) -.0177(19)
C8 .067(3) .073(3) .044(3) -.017(3) -.010(2) -.024(2)
C9 .053(3) .069(3) .046(3) -.009(2) -.018(2) -.013(2)
C10 .044(2) .051(3) .044(2) .001(2) -.009(2) -.011(2)
C11 .066(3) .067(3) .040(2) -.036(3) .010(2) -.010(2)
C12 .076(3) .102(4) .039(2) -.059(3) .014(2) -.005(3)
C13 .054(3) .116(5) .040(3) -.037(3) .017(2) -.008(3)
C14 .042(2) .073(3) .047(3) -.005(2) .005(2) -.015(2)
C15 .0288(19) .054(2) .0287(19) -.0059(18) -.0021(15) -.0076(17)
C16 .031(2) .046(2) .037(2) -.0038(18) -.0065(17) -.0141(17)
C17 .040(2) .051(3) .073(3) -.003(2) -.004(2) -.028(2)
C18 .058(3) .035(2) .100(4) -.001(2) -.019(3) -.025(3)
C19 .072(3) .036(2) .097(4) -.022(2) -.023(3) -.002(3)
C20 .068(3) .046(2) .061(3) -.029(2) .002(2) -.007(2)
C21 .0269(18) .0361(19) .0267(17) -.0101(16) -.0015(15) -.0004(15)
C22 .038(2) .0323(19) .035(2) -.0129(17) -.0039(17) -.0013(15)
C23 .0313(19) .037(2) .034(2) -.0099(16) -.0076(16) .0024(16)
C24 .034(2) .036(2) .039(2) -.0134(17) -.0026(17) .0003(17)
C25 .033(2) .038(2) .0338(19) -.0121(17) .0025(16) -.0035(16)
C26 .032(2) .036(2) .040(2) -.0103(17) .0056(16) -.0016(16)

loop_
_geom_angle_atom_site_label_1
_geom_angle_atom_site_label_2
_geom_angle_atom_site_label_3
_geom_angle_site_symmetry_1
_geom_angle_site_symmetry_3
_geom_angle
_geom_angle_publ_flag
O1W Nd1 O3W . . 137.71(9) yes
O1W Nd1 O2W . . 79.05(9) yes
O3W Nd1 O2W . . 142.66(9) yes
O1W Nd1 O4W . . 133.96(9) yes
O3W Nd1 O4W . . 74.62(10) yes
O2W Nd1 O4W . . 72.00(9) yes
O1W Nd1 N5 . . 77.08(10) yes
O3W Nd1 N5 . . 74.97(10) yes
O2W Nd1 N5 . . 132.06(9) yes
O4W Nd1 N5 . . 147.90(10) yes
O1W Nd1 N4 . . 136.94(10) yes
O3W Nd1 N4 . . 74.41(10) yes
O2W Nd1 N4 . . 79.56(10) yes
O4W Nd1 N4 . . 71.59(10) yes
N5 Nd1 N4 . . 90.54(10) yes
O1W Nd1 N1 . . 73.60(9) yes
O3W Nd1 N1 . . 69.59(9) yes
O2W Nd1 N1 . . 133.53(9) yes
O4W Nd1 N1 . . 101.72(9) yes
N5 Nd1 N1 . . 76.85(10) yes
N4 Nd1 N1 . . 143.80(10) yes
O1W Nd1 N2 . . 70.25(10) yes
O3W Nd1 N2 . . 107.21(10) yes
O2W Nd1 N2 . . 75.24(9) yes
O4W Nd1 N2 . . 68.24(10) yes
N5 Nd1 N2 . . 131.65(10) yes
N4 Nd1 N2 . . 137.41(10) yes
N1 Nd1 N2 . . 60.50(9) yes
O1W Nd1 N3 . . 76.57(9) yes
O3W Nd1 N3 . . 119.69(10) yes
O2W Nd1 N3 . . 66.44(9) yes
O4W Nd1 N3 . . 120.43(10) yes
N5 Nd1 N3 . . 67.88(10) yes
N4 Nd1 N3 . . 60.66(10) yes
N1 Nd1 N3 . . 137.85(9) yes
N2 Nd1 N3 . . 133.04(10) yes
C22 Fe1 C22 . 2_575 180.0 yes
C22 Fe1 C21 . 2_575 93.02(15) yes
C22 Fe1 C21 2_575 2_575 86.98(15) ?
C22 Fe1 C21 . . 86.98(15) yes
C22 Fe1 C21 2_575 . 93.02(15) ?
C21 Fe1 C21 2_575 . 180.0 yes
C22 Fe1 C23 . . 91.98(15) yes
C22 Fe1 C23 2_575 . 88.02(15) yes
C21 Fe1 C23 2_575 . 90.23(14) yes
C21 Fe1 C23 . . 89.77(14) yes
C22 Fe1 C23 . 2_575 88.02(15) ?
C22 Fe1 C23 2_575 2_575 91.98(15) ?
C21 Fe1 C23 2_575 2_575 89.77(14) ?
C21 Fe1 C23 . 2_575 90.23(14) ?
C23 Fe1 C23 . 2_575 180.0 yes
C25 Fe2 C25 2_566 . 180.0 yes
C25 Fe2 C24 2_566 2_566 88.89(15) ?
C25 Fe2 C24 . 2_566 91.11(15) yes
C25 Fe2 C24 2_566 . 91.11(15) ?
C25 Fe2 C24 . . 88.89(15) yes
C24 Fe2 C24 2_566 . 180.0 yes
C25 Fe2 C26 2_566 2_566 87.80(15) ?
C25 Fe2 C26 . 2_566 92.20(15) yes
C24 Fe2 C26 2_566 2_566 91.32(15) ?
C24 Fe2 C26 . 2_566 88.68(15) yes
C25 Fe2 C26 2_566 . 92.20(15) ?
C25 Fe2 C26 . . 87.80(15) yes
C24 Fe2 C26 2_566 . 88.68(15) ?
C24 Fe2 C26 . . 91.32(15) yes
C26 Fe2 C26 2_566 . 180.0 yes
Nd1 O1W H1A . . 133(3) ?
Nd1 O1W H1B . . 116(3) ?
H1A O1W H1B . . 109(3) ?
Nd1 O2W H2A . . 116(4) ?
Nd1 O2W H2B . . 107(3) ?
H2A O2W H2B . . 104(3) ?
Nd1 O3W H3A . . 124(4) ?
Nd1 O3W H3B . . 113(3) ?
H3A O3W H3B . . 103(2) ?
Nd1 O4W H4A . . 116(3) ?
Nd1 O4W H4B . . 132(3) ?
H4A O4W H4B . . 111(3) ?
H5A O5W H5B . . 110(3) ?
H6A O6W H6B . . 96(2) ?
H7A O7W H7B . . 104(3) ?
H8A O8W H8B . . 108(3) ?
C1 N1 C5 . . 117.2(3) ?
C1 N1 Nd1 . . 119.5(2) ?
C5 N1 Nd1 . . 121.9(2) ?
C10 N2 C6 . . 117.2(3) ?
C10 N2 Nd1 . . 120.6(2) ?
C6 N2 Nd1 . . 122.2(2) ?
C11 N3 C15 . . 117.2(3) ?
C11 N3 Nd1 . . 121.1(3) ?
C15 N3 Nd1 . . 120.5(2) ?
C20 N4 C16 . . 117.2(4) ?
C20 N4 Nd1 . . 119.4(3) ?
C16 N4 Nd1 . . 123.4(3) ?
C21 N5 Nd1 . . 168.8(3) yes
N1 C1 C2 . . 123.5(4) ?
N1 C1 H1 . . 118.3 ?
C2 C1 H1 . . 118.3 ?
C3 C2 C1 . . 118.6(4) ?
C3 C2 H2 . . 120.7 ?
C1 C2 H2 . . 120.7 ?
C2 C3 C4 . . 119.1(4) ?
C2 C3 H3 . . 120.5 ?
C4 C3 H3 . . 120.5 ?
C3 C4 C5 . . 119.8(4) ?
C3 C4 H4 . . 120.1 ?
C5 C4 H4 . . 120.1 ?
N1 C5 C4 . . 121.8(3) ?
N1 C5 C6 . . 116.4(3) ?
C4 C5 C6 . . 121.8(3) ?
N2 C6 C7 . . 121.1(4) ?
N2 C6 C5 . . 117.1(3) ?
C7 C6 C5 . . 121.7(3) ?
C8 C7 C6 . . 120.3(4) ?
C8 C7 H7 . . 119.9 ?
C6 C7 H7 . . 119.9 ?
C7 C8 C9 . . 119.1(4) ?
C7 C8 H8 . . 120.5 ?
C9 C8 H8 . . 120.5 ?
C8 C9 C10 . . 118.2(4) ?
C8 C9 H9 . . 120.9 ?
C10 C9 H9 . . 120.9 ?
N2 C10 C9 . . 124.1(4) ?
N2 C10 H10 . . 118.0 ?
C9 C10 H10 . . 118.0 ?
N3 C11 C12 . . 124.2(5) ?
N3 C11 H11 . . 117.9 ?
C12 C11 H11 . . 117.9 ?
C13 C12 C11 . . 118.4(5) ?
C13 C12 H12 . . 120.8 ?
C11 C12 H12 . . 120.8 ?
C12 C13 C14 . . 119.1(4) ?
C12 C13 H13 . . 120.5 ?
C14 C13 H13 . . 120.5 ?
C13 C14 C15 . . 120.1(5) ?
C13 C14 H14 . . 119.9 ?
C15 C14 H14 . . 119.9 ?
N3 C15 C14 . . 121.0(4) ?
N3 C15 C16 . . 116.6(3) ?
C14 C15 C16 . . 122.4(4) ?
N4 C16 C17 . . 120.5(4) ?
N4 C16 C15 . . 117.1(3) ?
C17 C16 C15 . . 122.3(4) ?
C18 C17 C16 . . 120.8(5) ?
C18 C17 H17 . . 119.6 ?
C16 C17 H17 . . 119.6 ?
C17 C18 C19 . . 119.1(4) ?
C17 C18 H18 . . 120.4 ?
C19 C18 H18 . . 120.4 ?
C20 C19 C18 . . 118.1(5) ?
C20 C19 H19 . . 120.9 ?
C18 C19 H19 . . 120.9 ?
N4 C20 C19 . . 124.3(5) ?
N4 C20 H20 . . 117.9 ?
C19 C20 H20 . . 117.9 ?
N5 C21 Fe1 . . 173.9(3) yes
N6 C22 Fe1 . . 176.6(3) ?
N7 C23 Fe1 . . 178.4(4) ?
N8 C24 Fe2 . . 178.0(4) ?
N9 C25 Fe2 . . 176.3(4) ?
N10 C26 Fe2 . . 178.1(4) ?

loop_
_geom_bond_atom_site_label_1
_geom_bond_atom_site_label_2
_geom_bond_site_symmetry_2
_geom_bond_distance
_geom_bond_publ_flag
Nd1 O1W . 2.436(3) yes
Nd1 O3W . 2.483(3) yes
Nd1 O2W . 2.490(3) yes
Nd1 O4W . 2.539(3) yes
Nd1 N5 . 2.550(3) yes
Nd1 N4 . 2.641(3) yes
Nd1 N1 . 2.696(3) yes
Nd1 N2 . 2.699(3) yes
Nd1 N3 . 2.717(3) yes
Fe1 C22 . 1.925(4) yes
Fe1 C22 2_575 1.925(4) ?
Fe1 C21 2_575 1.930(3) ?
Fe1 C21 . 1.930(3) yes
Fe1 C23 . 1.955(4) yes
Fe1 C23 2_575 1.955(4) ?
Fe2 C25 2_566 1.936(4) ?
Fe2 C25 . 1.936(4) yes
Fe2 C24 2_566 1.949(4) ?
Fe2 C24 . 1.949(4) yes
Fe2 C26 2_566 1.949(4) ?
Fe2 C26 . 1.949(4) yes
O1W H1A . .954(19) ?
O1W H1B . .916(19) ?
O2W H2A . .958(19) ?
O2W H2B . .951(19) ?
O3W H3A . .922(19) ?
O3W H3B . .985(19) ?
O4W H4A . .921(19) ?
O4W H4B . .938(19) ?
O5W H5A . .910(19) ?
O5W H5B . .956(19) ?
O6W H6A . .978(19) ?
O6W H6B . 1.001(19) ?
O7W H7A . .984(19) ?
O7W H7B . .931(19) ?
O8W H8A . .943(19) ?
O8W H8B . .932(19) ?
N1 C1 . 1.339(5) ?
N1 C5 . 1.352(4) ?
N2 C10 . 1.338(5) ?
N2 C6 . 1.350(5) ?
N3 C11 . 1.328(5) ?
N3 C15 . 1.344(5) ?
N4 C20 . 1.340(5) ?
N4 C16 . 1.347(5) ?
N5 C21 . 1.148(4) yes
N6 C22 . 1.150(5) yes
N7 C23 . 1.138(5) yes
N8 C24 . 1.135(5) yes
N9 C25 . 1.136(5) yes
N10 C26 . 1.151(5) yes
C1 C2 . 1.379(5) ?
C1 H1 . .9300 ?
C2 C3 . 1.366(6) ?
C2 H2 . .9300 ?
C3 C4 . 1.368(6) ?
C3 H3 . .9300 ?
C4 C5 . 1.379(5) ?
C4 H4 . .9300 ?
C5 C6 . 1.491(5) ?
C6 C7 . 1.380(5) ?
C7 C8 . 1.363(6) ?
C7 H7 . .9300 ?
C8 C9 . 1.366(6) ?
C8 H8 . .9300 ?
C9 C10 . 1.369(6) ?
C9 H9 . .9300 ?
C10 H10 . .9300 ?
C11 C12 . 1.371(6) ?
C11 H11 . .9300 ?
C12 C13 . 1.351(7) ?
C12 H12 . .9300 ?
C13 C14 . 1.359(7) ?
C13 H13 . .9300 ?
C14 C15 . 1.386(6) ?
C14 H14 . .9300 ?
C15 C16 . 1.486(6) ?
C16 C17 . 1.385(6) ?
C17 C18 . 1.352(7) ?
C17 H17 . .9300 ?
C18 C19 . 1.364(7) ?
C18 H18 . .9300 ?
C19 C20 . 1.362(6) ?
C19 H19 . .9300 ?
C20 H20 . .9300 ?

loop_
_geom_hbond_atom_site_label_D
_geom_hbond_atom_site_label_H
_geom_hbond_atom_site_label_A
_geom_hbond_site_symmetry_A
_geom_hbond_distance_DH
_geom_hbond_distance_HA
_geom_hbond_distance_DA
_geom_hbond_angle_DHA
O1W H1A O5W 1_565 0.954(19) 1.69(2) 2.625(4) 165(6)
O1W H1B O7W 1_655 0.916(19) 1.81(3) 2.686(4) 158(5)
O2W H2A O6W . 0.958(19) 1.95(4) 2.796(4) 146(5)
O2W H2B O7W 1_655 0.951(19) 2.05(4) 2.812(5) 136(4)
O3W H3A N9 . 0.922(19) 2.21(3) 3.078(5) 158(5)
O3W H3B O8W . 0.985(19) 1.78(3) 2.704(5) 155(5)
O4W H4A N10 . 0.921(19) 2.07(3) 2.912(5) 150(5)
O4W H4B N10 2_666 0.938(19) 2.24(4) 3.008(5) 139(5)
O5W H5A N8 . 0.910(19) 2.00(2) 2.879(4) 161(5)
O5W H5B N7 1_545 0.956(19) 2.08(3) 2.960(5) 152(5)
O6W H6A N8 1_655 0.978(19) 2.56(6) 3.019(5) 109(4)
O6W H6B N7 1_645 1.001(19) 2.00(3) 2.940(5) 155(4)
O7W H7A N6 . 0.984(19) 1.75(2) 2.717(5) 169(5)
O7W H7B N9 . 0.931(19) 1.89(2) 2.761(5) 156(5)
O8W H8A N6 . 0.943(19) 2.53(4) 3.327(5) 143(5)
O8W H8B O6W 1_455 0.932(19) 2.02(2) 2.940(5) 168(5)

loop_
_geom_torsion_atom_site_label_1
_geom_torsion_atom_site_label_2
_geom_torsion_atom_site_label_3
_geom_torsion_atom_site_label_4
_geom_torsion_site_symmetry_1
_geom_torsion
O1W Nd1 N1 C1 . 100.7(3)
O3W Nd1 N1 C1 . -58.1(3)
O2W Nd1 N1 C1 . 157.2(3)
O4W Nd1 N1 C1 . -126.6(3)
N5 Nd1 N1 C1 . 20.5(3)
N4 Nd1 N1 C1 . -51.8(3)
N2 Nd1 N1 C1 . 176.9(3)
N3 Nd1 N1 C1 . 54.0(3)
O1W Nd1 N1 C5 . -65.1(3)
O3W Nd1 N1 C5 . 136.1(3)
O2W Nd1 N1 C5 . -8.7(3)
O4W Nd1 N1 C5 . 67.5(3)
N5 Nd1 N1 C5 . -145.3(3)
N4 Nd1 N1 C5 . 142.3(3)
N2 Nd1 N1 C5 . 11.1(2)
N3 Nd1 N1 C5 . -111.8(3)
O1W Nd1 N2 C10 . -104.8(3)
O3W Nd1 N2 C10 . 119.9(3)
O2W Nd1 N2 C10 . -21.3(3)
O4W Nd1 N2 C10 . 54.9(3)
N5 Nd1 N2 C10 . -155.2(3)
N4 Nd1 N2 C10 . 34.4(4)
N1 Nd1 N2 C10 . 173.4(4)
N3 Nd1 N2 C10 . -57.1(4)
O1W Nd1 N2 C6 . 77.3(3)
O3W Nd1 N2 C6 . -58.1(3)
O2W Nd1 N2 C6 . 160.7(3)
O4W Nd1 N2 C6 . -123.1(3)
N5 Nd1 N2 C6 . 26.9(3)
N4 Nd1 N2 C6 . -143.6(3)
N1 Nd1 N2 C6 . -4.6(3)
N3 Nd1 N2 C6 . 125.0(3)
O1W Nd1 N3 C11 . -4.0(3)
O3W Nd1 N3 C11 . 133.7(3)
O2W Nd1 N3 C11 . -87.7(3)
O4W Nd1 N3 C11 . -137.4(3)
N5 Nd1 N3 C11 . 77.3(3)
N4 Nd1 N3 C11 . -178.8(3)
N1 Nd1 N3 C11 . 41.9(4)
N2 Nd1 N3 C11 . -49.7(4)
O1W Nd1 N3 C15 . 162.9(3)
O3W Nd1 N3 C15 . -59.4(3)
O2W Nd1 N3 C15 . 79.1(3)
O4W Nd1 N3 C15 . 29.5(3)
N5 Nd1 N3 C15 . -115.8(3)
N4 Nd1 N3 C15 . -11.9(3)
N1 Nd1 N3 C15 . -151.2(2)
N2 Nd1 N3 C15 . 117.2(3)
O1W Nd1 N4 C20 . 176.6(3)
O3W Nd1 N4 C20 . -37.7(3)
O2W Nd1 N4 C20 . 115.3(3)
O4W Nd1 N4 C20 . 40.9(3)
N5 Nd1 N4 C20 . -111.9(3)
N1 Nd1 N4 C20 . -43.8(4)
N2 Nd1 N4 C20 . 60.9(4)
N3 Nd1 N4 C20 . -176.0(3)
O1W Nd1 N4 C16 . 0.6(4)
O3W Nd1 N4 C16 . 146.3(3)
O2W Nd1 N4 C16 . -60.7(3)
O4W Nd1 N4 C16 . -135.0(3)
N5 Nd1 N4 C16 . 72.1(3)
N1 Nd1 N4 C16 . 140.2(3)
N2 Nd1 N4 C16 . -115.0(3)
N3 Nd1 N4 C16 . 8.0(3)
O1W Nd1 N5 C21 . -52.9(15)
O3W Nd1 N5 C21 . 95.0(15)
O2W Nd1 N5 C21 . -114.9(15)
O4W Nd1 N5 C21 . 114.2(15)
N4 Nd1 N5 C21 . 168.7(15)
N1 Nd1 N5 C21 . 23.0(15)
N2 Nd1 N5 C21 . -4.8(15)
N3 Nd1 N5 C21 . -133.5(15)
C5 N1 C1 C2 . 2.4(6)
Nd1 N1 C1 C2 . -164.1(3)
N1 C1 C2 C3 . -1.0(6)
C1 C2 C3 C4 . -0.7(7)
C2 C3 C4 C5 . 0.9(7)
C1 N1 C5 C4 . -2.2(5)
Nd1 N1 C5 C4 . 164.0(3)
C1 N1 C5 C6 . 177.6(3)
Nd1 N1 C5 C6 . -16.3(4)
C3 C4 C5 N1 . 0.6(6)
C3 C4 C5 C6 . -179.1(4)
C10 N2 C6 C7 . -1.5(6)
Nd1 N2 C6 C7 . 176.5(3)
C10 N2 C6 C5 . -179.2(4)
Nd1 N2 C6 C5 . -1.1(4)
N1 C5 C6 N2 . 11.2(5)
C4 C5 C6 N2 . -169.0(4)
N1 C5 C6 C7 . -166.4(4)
C4 C5 C6 C7 . 13.4(6)
N2 C6 C7 C8 . 1.1(7)
C5 C6 C7 C8 . 178.6(4)
C6 C7 C8 C9 . -0.9(8)
C7 C8 C9 C10 . 1.1(8)
C6 N2 C10 C9 . 1.8(7)
Nd1 N2 C10 C9 . -176.2(4)
C8 C9 C10 N2 . -1.6(8)
C15 N3 C11 C12 . -2.3(6)
Nd1 N3 C11 C12 . 165.0(4)
N3 C11 C12 C13 . 0.8(7)
C11 C12 C13 C14 . 0.6(8)
C12 C13 C14 C15 . -0.5(7)
C11 N3 C15 C14 . 2.3(6)
Nd1 N3 C15 C14 . -165.1(3)
C11 N3 C15 C16 . -177.7(3)
Nd1 N3 C15 C16 . 14.9(4)
C13 C14 C15 N3 . -1.0(6)
C13 C14 C15 C16 . 179.0(4)
C20 N4 C16 C17 . 0.5(6)
Nd1 N4 C16 C17 . 176.5(3)
C20 N4 C16 C15 . 179.7(4)
Nd1 N4 C16 C15 . -4.3(4)
N3 C15 C16 N4 . -7.2(5)
C14 C15 C16 N4 . 172.8(4)
N3 C15 C16 C17 . 172.0(4)
C14 C15 C16 C17 . -8.0(6)
N4 C16 C17 C18 . -1.5(6)
C15 C16 C17 C18 . 179.3(4)
C16 C17 C18 C19 . 1.3(7)
C17 C18 C19 C20 . -0.1(7)
C16 N4 C20 C19 . 0.8(7)
Nd1 N4 C20 C19 . -175.4(4)
C18 C19 C20 N4 . -1.0(8)
Nd1 N5 C21 Fe1 . -53(4)
C22 Fe1 C21 N5 . -22(3)
C22 Fe1 C21 N5 2_575 158(3)
C21 Fe1 C21 N5 2_575 13E1(10)
C23 Fe1 C21 N5 . 70(3)
C23 Fe1 C21 N5 2_575 -110(3)
C22 Fe1 C22 N6 2_575 10E1(6)
C21 Fe1 C22 N6 2_575 153(6)
C21 Fe1 C22 N6 . -27(6)
C23 Fe1 C22 N6 . -117(6)
C23 Fe1 C22 N6 2_575 63(6)
C22 Fe1 C23 N7 . 18E1(10)
C22 Fe1 C23 N7 2_575 0(12)
C21 Fe1 C23 N7 2_575 -87(12)
C21 Fe1 C23 N7 . 93(12)
C23 Fe1 C23 N7 2_575 6E1(10)
C25 Fe2 C24 N8 2_566 109(10)
C25 Fe2 C24 N8 . -71(10)
C24 Fe2 C24 N8 2_566 9E1(10)
C26 Fe2 C24 N8 2_566 21(10)
C26 Fe2 C24 N8 . -159(10)
C25 Fe2 C25 N9 2_566 -8E1(10)
C24 Fe2 C25 N9 2_566 109(5)
C24 Fe2 C25 N9 . -71(5)
C26 Fe2 C25 N9 2_566 -159(5)
C26 Fe2 C25 N9 . 21(5)
C25 Fe2 C26 N10 2_566 175(11)
C25 Fe2 C26 N10 . -5(11)
C24 Fe2 C26 N10 2_566 -96(11)
C24 Fe2 C26 N10 . 84(11)
C26 Fe2 C26 N10 2_566 14E1(10)
